data_7009548
loop_
_publ_author_name
'Kawata, Satoshi'
'Kumagai, Hitoshi'
'Adachi, Keiichi'
'Kitagawa, Susumu'

_publ_contact_author
;
    Satoshi Kawata
 Department of Chemistry
Shizuoka University
836 Oya, Shizuoka 422-8529, Japan
;
_publ_section_title
;
 Novel layered structures constructed from metal(II)--chloranilate
 monomer compounds
;
_journal_issue 14
_journal_name_full 'Journal of the Chemical Society, Dalton Transactions'
_journal_page_first 2409
_journal_paper_doi 10.1039/b001822h
_journal_year 2000
_chemical_formula_moiety 'C22 H16 Cl4 Co N2 O12 '
_chemical_formula_sum 'C22 H16 Cl4 Co N2 O12'
_chemical_formula_weight 701.12
_space_group_IT_number 2
_symmetry_cell_setting triclinic
_symmetry_Int_Tables_number 2
_symmetry_space_group_name_Hall '-P 1'
_symmetry_space_group_name_H-M 'P -1'
_audit_creation_date 'Tue Feb 29 13:18:35 2000'
_audit_creation_method 'from TEXRAY.INF file'
_cell_angle_alpha 94.83(2)
_cell_angle_beta 100.86(2)
_cell_angle_gamma 95.77(2)
_cell_formula_units_Z 2
_cell_length_a 9.784(3)
_cell_length_b 17.088(6)
_cell_length_c 7.499(2)
_cell_measurement_reflns_used 25
_cell_measurement_temperature 296.2
_cell_measurement_theta_max 14.5
_cell_measurement_theta_min 12.6
_cell_volume 1218.2(7)
_computing_cell_refinement 'Rigaku/AFC Diffractometer Control'
_computing_data_collection 'Rigaku/AFC Diffractometer Control'
_computing_data_reduction teXsan
_computing_publication_material teXsan
_computing_structure_refinement teXsan
_diffrn_ambient_temperature 296.2
_diffrn_measurement_device 'Rigaku AFC7R'
_diffrn_measurement_method \w-2\q
_diffrn_orient_matrix_UB_11 0.04320
_diffrn_orient_matrix_UB_12 0.01321
_diffrn_orient_matrix_UB_13 -0.10607
_diffrn_orient_matrix_UB_21 0.07930
_diffrn_orient_matrix_UB_22 -0.03067
_diffrn_orient_matrix_UB_23 0.04406
_diffrn_orient_matrix_UB_31 -0.05322
_diffrn_orient_matrix_UB_32 -0.04882
_diffrn_orient_matrix_UB_33 -0.07385
_diffrn_radiation_detector 'scintillation counter'
_diffrn_radiation_monochromator graphite
_diffrn_radiation_source 'Rigaku rotating anode'
_diffrn_radiation_type 'Mo K\a'
_diffrn_radiation_wavelength 0.71069
_diffrn_reflns_av_R_equivalents 0.070
_diffrn_reflns_av_sigmaI/netI 0.149
_diffrn_reflns_limit_h_max 12
_diffrn_reflns_limit_h_min -12
_diffrn_reflns_limit_k_max 0
_diffrn_reflns_limit_k_min -22
_diffrn_reflns_limit_l_max 9
_diffrn_reflns_limit_l_min -9
_diffrn_reflns_number 5798
_diffrn_reflns_reduction_process 'Lp corrections applied'
_diffrn_reflns_theta_max 27.50
_diffrn_reflns_theta_min 2.13
_diffrn_standards_decay_% -3.39
_diffrn_standards_interval_count 150
_diffrn_standards_number 3
_exptl_absorpt_coefficient_mu 1.217
_exptl_absorpt_correction_T_max 0.999
_exptl_absorpt_correction_T_min 0.835
_exptl_absorpt_correction_type 'psi scans(North,Phillips & Mathews,1968)'
_exptl_crystal_colour brown
_exptl_crystal_density_diffrn 1.911
_exptl_crystal_density_meas ?
_exptl_crystal_description prismatic
_exptl_crystal_F_000 706.00
_exptl_crystal_size_max 0.200
_exptl_crystal_size_mid 0.050
_exptl_crystal_size_min 0.050
_refine_diff_density_max 0.68
_refine_diff_density_min -0.96
_refine_ls_extinction_method none
_refine_ls_goodness_of_fit_obs 1.516
_refine_ls_hydrogen_treatment noref
_refine_ls_matrix_type full
_refine_ls_number_constraints 0
_refine_ls_number_parameters 373
_refine_ls_number_reflns 3762
_refine_ls_number_restraints 0
_refine_ls_R_factor_obs 0.0823
_refine_ls_shift/esd_max 0.0000
_refine_ls_shift/esd_mean 0.0000
_refine_ls_structure_factor_coef F
_refine_ls_weighting_details 'w = 1/[\s^2^(Fo) + 0.00000|Fo|^2^]'
_refine_ls_weighting_scheme calc
_refine_ls_wR_factor_obs 0.0444
_reflns_number_observed 3762
_reflns_number_total 5609
_reflns_observed_criterion >0.7sigma(I)
_cod_data_source_file b001822h.txt
_cod_data_source_block {(3pyOH2)2[Co(CA)2(H2O)2]}n
_cod_depositor_comments
;
The following automatic conversions were performed:

'_refine_ls_weighting_scheme' value 'w = 1/[\s^2^(Fo) +
0.00000|Fo|^2^]' was changed to 'calc'. New tag
'_refine_ls_weighting_details' was created. The value of the new tag
was set to 'w = 1/[\s^2^(Fo) + 0.00000|Fo|^2^]'.

Automatic conversion script
Id: cif_fix_values 3143 2015-03-26 13:38:13Z robertas 
;
_cod_original_cell_volume 1218.2(6)
_cod_original_sg_symbol_H-M 'P -1         '
_cod_original_formula_sum 'C22 H16 Cl4 Co N2 O12 '
_cod_database_code 7009548

loop_
_symmetry_equiv_pos_as_xyz
x,y,z
-x,-y,-z

loop_
_atom_site_aniso_label
_atom_site_aniso_U_11
_atom_site_aniso_U_22
_atom_site_aniso_U_33
_atom_site_aniso_U_12
_atom_site_aniso_U_13
_atom_site_aniso_U_23
Co(1) 0.0198(6) 0.0136(5) 0.0365(8) 0.0016(4) 0.0080(6) 0.0055(5)
Co(2) 0.0195(6) 0.0128(5) 0.0326(8) 0.0006(4) 0.0062(5) 0.0041(5)
Cl(1) 0.0215(8) 0.0289(8) 0.047(1) 0.0039(6) 0.0120(7) 0.0049(7)
Cl(2) 0.0220(8) 0.0280(8) 0.056(1) 0.0003(6) 0.0138(8) 0.0100(7)
Cl(3) 0.0270(9) 0.0315(9) 0.058(1) 0.0003(6) 0.0160(8) 0.0099(8)
Cl(4) 0.0284(9) 0.0339(9) 0.056(1) 0.0100(7) 0.0174(8) 0.0119(8)
O(1) 0.053(3) 0.023(2) 0.035(3) 0.006(2) 0.007(2) 0.005(2)
O(2) 0.023(2) 0.017(2) 0.049(3) 0.001(2) 0.011(2) 0.010(2)
O(3) 0.018(2) 0.019(2) 0.044(3) 0.000(2) 0.005(2) 0.004(2)
O(4) 0.032(3) 0.016(2) 0.065(4) 0.000(2) 0.011(2) 0.008(2)
O(5) 0.026(2) 0.018(2) 0.061(3) 0.006(2) 0.006(2) 0.001(2)
O(6) 0.068(3) 0.020(2) 0.027(3) 0.003(2) -0.002(2) 0.005(2)
O(7) 0.025(2) 0.015(2) 0.052(3) 0.003(2) 0.015(2) 0.007(2)
O(8) 0.021(2) 0.017(2) 0.047(3) 0.000(2) 0.012(2) 0.006(2)
O(9) 0.039(3) 0.018(2) 0.059(3) 0.006(2) -0.001(2) -0.001(2)
O(10) 0.038(3) 0.014(2) 0.053(3) -0.005(2) 0.009(2) 0.008(2)
O(11) 0.037(3) 0.046(3) 0.078(4) 0.004(2) 0.002(3) 0.023(3)
O(12) 0.036(3) 0.039(3) 0.055(3) 0.007(2) 0.013(2) 0.012(2)
N(1) 0.050(4) 0.040(3) 0.033(3) -0.012(3) 0.008(3) 0.009(3)
N(2) 0.033(3) 0.039(3) 0.045(4) -0.006(3) 0.006(3) 0.005(3)
C(1) 0.019(3) 0.019(3) 0.028(4) 0.001(2) 0.004(3) 0.002(2)
C(2) 0.019(3) 0.027(3) 0.030(4) -0.002(2) 0.006(3) 0.001(3)
C(3) 0.025(3) 0.012(3) 0.029(4) 0.004(2) 0.009(3) -0.001(2)
C(4) 0.018(3) 0.028(3) 0.041(4) 0.000(2) 0.009(3) 0.005(3)
C(5) 0.027(3) 0.020(3) 0.029(4) -0.005(2) 0.001(3) 0.002(3)
C(6) 0.019(3) 0.021(3) 0.029(4) -0.002(2) -0.001(3) 0.005(3)
C(7) 0.021(3) 0.019(3) 0.028(4) -0.001(2) 0.005(3) 0.003(2)
C(8) 0.016(3) 0.025(3) 0.029(4) 0.001(2) 0.005(3) 0.007(3)
C(9) 0.016(3) 0.019(3) 0.023(3) 0.001(2) -0.002(2) 0.003(2)
C(10) 0.025(3) 0.026(3) 0.037(4) 0.002(3) 0.011(3) 0.000(3)
C(11) 0.030(3) 0.018(3) 0.025(4) 0.006(2) 0.001(3) -0.003(2)
C(12) 0.030(3) 0.023(3) 0.029(4) 0.000(3) 0.006(3) 0.003(3)
C(13) 0.031(4) 0.037(4) 0.032(4) -0.001(3) 0.007(3) 0.001(3)
C(14) 0.028(3) 0.027(3) 0.037(4) 0.003(3) -0.005(3) 0.003(3)
C(15) 0.031(4) 0.045(4) 0.038(4) 0.001(3) 0.009(3) 0.009(3)
C(16) 0.038(4) 0.051(4) 0.042(4) 0.006(3) 0.014(3) -0.003(3)
C(17) 0.057(5) 0.045(4) 0.038(5) 0.015(4) 0.014(4) 0.001(3)
C(18) 0.021(3) 0.043(4) 0.029(4) 0.006(3) 0.000(3) -0.001(3)
C(19) 0.035(4) 0.031(3) 0.026(4) 0.010(3) 0.009(3) 0.004(3)
C(20) 0.029(4) 0.040(4) 0.032(4) 0.003(3) 0.010(3) 0.007(3)
C(21) 0.025(3) 0.043(4) 0.029(4) 0.009(3) -0.002(3) -0.004(3)
C(22) 0.056(5) 0.028(4) 0.033(4) 0.003(3) -0.001(3) 0.004(3)

loop_
_atom_site_label
_atom_site_fract_x
_atom_site_fract_y
_atom_site_fract_z
_atom_site_U_iso_or_equiv
_atom_site_thermal_displace_type
_atom_site_calc_flag
_atom_site_calc_attached_atom
_atom_site_occupancy
_atom_site_refinement_flags
Co(1) 1.0000 0.5000 0.5000 0.0228(3) Uani d . 0.50 S
Co(2) 1.0000 1.0000 1.0000 0.0215(3) Uani d . 0.50 S
Cl(1) 0.6897(2) 0.71423(9) 0.5604(2) 0.0317(4) Uani d . 1.00 .
Cl(2) 1.3200(2) 0.75149(9) 0.4597(3) 0.0345(5) Uani d . 1.00 .
Cl(3) 0.6631(2) 0.76560(10) 1.0555(3) 0.0377(5) Uani d . 1.00 .
Cl(4) 1.2916(2) 0.76947(10) 0.9546(3) 0.0374(5) Uani d . 1.00 .
O(1) 0.9630(5) 0.5049(2) 0.2194(6) 0.037(1) Uani d . 1.00 .
O(2) 0.8765(4) 0.5891(2) 0.5364(6) 0.029(1) Uani d . 1.00 .
O(3) 1.1447(4) 0.6037(2) 0.5264(6) 0.028(1) Uani d . 1.00 .
O(4) 1.1262(4) 0.8728(2) 0.4453(7) 0.038(1) Uani d . 1.00 .
O(5) 0.8609(4) 0.8606(2) 0.4914(6) 0.036(1) Uani d . 1.00 .
O(6) 0.9506(5) 0.9988(2) 0.7180(6) 0.040(1) Uani d . 1.00 .
O(7) 0.8572(4) 0.9022(2) 0.9974(6) 0.030(1) Uani d . 1.00 .
O(8) 1.1202(4) 0.9061(2) 0.9622(6) 0.028(1) Uani d . 1.00 .
O(9) 1.0987(5) 0.6330(2) 1.0139(6) 0.040(1) Uani d . 1.00 .
O(10) 0.8392(4) 0.6324(2) 1.0786(6) 0.035(1) Uani d . 1.00 .
O(11) 0.5648(5) 0.3898(3) 0.3309(7) 0.054(2) Uani d . 1.00 .
O(12) 0.4156(4) 0.1337(3) 0.5958(6) 0.042(1) Uani d . 1.00 .
N(1) 0.5788(6) 0.5818(3) 0.1802(7) 0.042(2) Uani d . 1.00 .
N(2) 0.3575(6) -0.0472(3) 0.7937(8) 0.040(2) Uani d . 1.00 .
C(1) 0.8605(6) 0.7254(3) 0.5258(8) 0.022(2) Uani d . 1.00 .
C(2) 0.9298(6) 0.6585(3) 0.5240(8) 0.026(2) Uani d . 1.00 .
C(3) 1.0849(6) 0.6665(3) 0.5099(8) 0.022(2) Uani d . 1.00 .
C(4) 1.1454(6) 0.7398(3) 0.4816(9) 0.029(2) Uani d . 1.00 .
C(5) 1.0745(6) 0.8072(3) 0.4736(8) 0.027(2) Uani d . 1.00 .
C(6) 0.9202(6) 0.7991(3) 0.4971(8) 0.024(2) Uani d . 1.00 .
C(7) 0.8350(6) 0.7664(3) 1.0310(8) 0.023(2) Uani d . 1.00 .
C(8) 0.9083(6) 0.8373(3) 1.0052(8) 0.023(2) Uani d . 1.00 .
C(9) 1.0605(6) 0.8387(3) 0.9861(8) 0.020(2) Uani d . 1.00 .
C(10) 1.1220(6) 0.7701(4) 0.9882(9) 0.029(2) Uani d . 1.00 .
C(11) 1.0484(6) 0.6962(3) 1.0114(8) 0.025(2) Uani d . 1.00 .
C(12) 0.8969(6) 0.6962(3) 1.0429(8) 0.028(2) Uani d . 1.00 .
C(13) 0.6213(6) 0.5147(4) 0.2306(9) 0.034(2) Uani d . 1.00 .
C(14) 0.5278(6) 0.4584(3) 0.2790(9) 0.032(2) Uani d . 1.00 .
C(15) 0.3911(7) 0.4753(4) 0.2745(9) 0.038(2) Uani d . 1.00 .
C(16) 0.3529(7) 0.5466(4) 0.2224(10) 0.043(2) Uani d . 1.00 .
C(17) 0.4479(8) 0.6006(4) 0.1741(10) 0.046(2) Uani d . 1.00 .
C(18) 0.3296(6) 0.0192(4) 0.7230(9) 0.032(2) Uani d . 1.00 .
C(19) 0.4358(6) 0.0676(4) 0.6738(8) 0.030(2) Uani d . 1.00 .
C(20) 0.5702(6) 0.0450(4) 0.7067(9) 0.033(2) Uani d . 1.00 .
C(21) 0.5942(6) -0.0248(4) 0.7766(8) 0.034(2) Uani d . 1.00 .
C(22) 0.4843(8) -0.0719(4) 0.8188(9) 0.040(2) Uani d . 1.00 .
H(1) 0.9401 0.4563 0.1325 0.0489 Uiso calc . 1.00 .
H(2) 0.9103 0.5368 0.1383 0.0489 Uiso calc . 1.00 .
H(3) 0.9247 0.9561 0.6258 0.0489 Uiso calc . 1.00 .
H(4) 0.9377 1.0478 0.6439 0.0489 Uiso calc . 1.00 .
H(5) 0.6328 0.6094 0.1553 0.0489 Uiso calc . 1.00 .
H(6) 0.7262 0.5015 0.2151 0.0489 Uiso calc . 1.00 .
H(7) 0.6673 0.3877 0.4122 0.0489 Uiso calc . 1.00 .
H(8) 0.3332 0.4354 0.3372 0.0489 Uiso calc . 1.00 .
H(9) 0.2298 0.5395 0.2034 0.0489 Uiso calc . 1.00 .
H(10) 0.4342 0.6581 0.1487 0.0489 Uiso calc . 1.00 .
H(11) 0.2579 -0.0778 0.8428 0.0489 Uiso calc . 1.00 .
H(12) 0.2447 0.0540 0.7031 0.0489 Uiso calc . 1.00 .
H(13) 0.3333 0.1481 0.5833 0.0489 Uiso calc . 1.00 .
H(14) 0.6074 0.0780 0.6251 0.0489 Uiso calc . 1.00 .
H(15) 0.6944 -0.0345 0.7577 0.0489 Uiso calc . 1.00 .
H(16) 0.4965 -0.1276 0.8461 0.0489 Uiso calc . 1.00 .

loop_
_atom_type_symbol
_atom_type_oxidation_number
_atom_type_number_in_cell
_atom_type_scat_dispersion_real
_atom_type_scat_dispersion_imag
_atom_type_scat_source
Cl 0 8 0.148 0.159
;International Tables for Crystallography
(1992, Vol. C, Tables 4.2.6.8 and 6.1.1.1)
;
O 0 24 0.011 0.006
;International Tables for Crystallography
(1992, Vol. C, Tables 4.2.6.8 and 6.1.1.1)
;
C 0 44 0.003 0.002
;International Tables for Crystallography
(1992, Vol. C, Tables 4.2.6.8 and 6.1.1.1)
;
H 0 32 0.000 0.000
;International Tables for Crystallography
(1992, Vol. C, Table 6.1.1.2)
;
Co 0 2 0.349 0.972
;International Tables for Crystallography
(1992, Vol. C, Tables 4.2.6.8 and 6.1.1.1)
;
N 0 4 0.006 0.003
;International Tables for Crystallography
(1992, Vol. C, Tables 4.2.6.8 and 6.1.1.1)
;

loop_
_geom_angle_atom_site_label_1
_geom_angle_atom_site_label_2
_geom_angle_atom_site_label_3
_geom_angle
_geom_angle_site_symmetry_1
_geom_angle_site_symmetry_2
_geom_angle_site_symmetry_3
_geom_angle_publ_flag
O(1) Co(1) O(1) 180.0 1_555 1_555 2_766 yes
O(1) Co(1) O(2) 91.8(2) 1_555 1_555 1_555 yes
O(1) Co(1) O(2) 88.2(2) 1_555 1_555 2_766 yes
O(1) Co(1) O(3) 87.9(2) 1_555 1_555 1_555 yes
O(1) Co(1) O(3) 92.1(2) 1_555 1_555 2_766 yes
O(1) Co(1) O(2) 88.2(2) 2_766 1_555 1_555 yes
O(1) Co(1) O(2) 91.8(2) 2_766 1_555 2_766 yes
O(1) Co(1) O(3) 92.1(2) 2_766 1_555 1_555 yes
O(1) Co(1) O(3) 87.9(2) 2_766 1_555 2_766 yes
O(2) Co(1) O(2) 180.0 1_555 1_555 2_766 yes
O(2) Co(1) O(3) 77.6(1) 1_555 1_555 1_555 yes
O(2) Co(1) O(3) 102.4(1) 1_555 1_555 2_766 yes
O(2) Co(1) O(3) 102.4(1) 2_766 1_555 1_555 yes
O(2) Co(1) O(3) 77.6(1) 2_766 1_555 2_766 yes
O(3) Co(1) O(3) 180.0 1_555 1_555 2_766 yes
O(6) Co(2) O(6) 180.0 1_555 1_555 2_777 yes
O(6) Co(2) O(7) 92.5(2) 1_555 1_555 1_555 yes
O(6) Co(2) O(7) 87.5(2) 1_555 1_555 2_777 yes
O(6) Co(2) O(8) 88.1(2) 1_555 1_555 1_555 yes
O(6) Co(2) O(8) 91.9(2) 1_555 1_555 2_777 yes
O(6) Co(2) O(7) 87.5(2) 2_777 1_555 1_555 yes
O(6) Co(2) O(7) 92.5(2) 2_777 1_555 2_777 yes
O(6) Co(2) O(8) 91.9(2) 2_777 1_555 1_555 yes
O(6) Co(2) O(8) 88.1(2) 2_777 1_555 2_777 yes
O(7) Co(2) O(7) 180.0 1_555 1_555 2_777 yes
O(7) Co(2) O(8) 78.0(1) 1_555 1_555 1_555 yes
O(7) Co(2) O(8) 102.0(1) 1_555 1_555 2_777 yes
O(7) Co(2) O(8) 102.0(1) 2_777 1_555 1_555 yes
O(7) Co(2) O(8) 78.0(1) 2_777 1_555 2_777 yes
O(8) Co(2) O(8) 180.0 1_555 1_555 2_777 yes
Co(1) O(1) H(1) 121.6(3) 1_555 1_555 1_555 no
Co(1) O(1) H(2) 134.1(3) 1_555 1_555 1_555 no
H(1) O(1) H(2) 94.5(4) 1_555 1_555 1_555 no
Co(1) O(2) C(2) 116.1(3) 1_555 1_555 1_555 yes
Co(1) O(3) C(3) 112.9(3) 1_555 1_555 1_555 yes
Co(1) O(3) H(7) 127.9(2) 1_555 1_555 2_766 no
C(3) O(3) H(7) 119.0(3) 1_555 1_555 2_766 no
C(5) O(4) H(4) 135.1(4) 1_555 1_555 2_776 no
C(6) O(5) H(3) 126.8(4) 1_555 1_555 1_555 no
C(6) O(5) H(13) 119.1(4) 1_555 1_555 2_666 no
H(3) O(5) H(13) 109.8(2) 1_555 1_555 2_666 no
Co(2) O(6) H(3) 130.5(3) 1_555 1_555 1_555 no
Co(2) O(6) H(4) 126.9(3) 1_555 1_555 1_555 no
H(3) O(6) H(4) 102.3(4) 1_555 1_555 1_555 no
Co(2) O(7) C(8) 115.1(3) 1_555 1_555 1_555 yes
Co(2) O(8) C(9) 113.5(3) 1_555 1_555 1_555 yes
Co(2) O(8) H(11) 117.8(2) 1_555 1_555 1_665 no
C(9) O(8) H(11) 126.0(4) 1_555 1_555 1_665 no
C(11) O(9) H(1) 132.9(5) 1_555 1_555 2_766 no
C(12) O(10) H(2) 131.9(4) 1_555 1_555 1_556 no
C(14) O(11) H(7) 119.7(5) 1_555 1_555 1_555 no
C(19) O(12) H(13) 117.0(5) 1_555 1_555 1_555 no
C(13) N(1) C(17) 124.3(5) 1_555 1_555 1_555 yes
C(13) N(1) H(5) 114.8(7) 1_555 1_555 1_555 no
C(13) N(1) H(6) 27.4(3) 1_555 1_555 1_555 no
C(13) N(1) H(10) 151.6(4) 1_555 1_555 1_555 no
C(17) N(1) H(5) 120.9(7) 1_555 1_555 1_555 no
C(17) N(1) H(6) 151.3(5) 1_555 1_555 1_555 no
C(17) N(1) H(10) 27.7(3) 1_555 1_555 1_555 no
H(5) N(1) H(6) 87.6(5) 1_555 1_555 1_555 no
H(5) N(1) H(10) 93.4(5) 1_555 1_555 1_555 no
H(6) N(1) H(10) 179.0(3) 1_555 1_555 1_555 no
C(18) N(2) C(22) 123.5(5) 1_555 1_555 1_555 yes
C(18) N(2) H(11) 110.8(5) 1_555 1_555 1_555 no
C(18) N(2) H(16) 147.5(4) 1_555 1_555 1_555 no
C(22) N(2) H(11) 125.5(5) 1_555 1_555 1_555 no
C(22) N(2) H(16) 25.1(3) 1_555 1_555 1_555 no
H(11) N(2) H(16) 101.5(3) 1_555 1_555 1_555 no
Cl(1) C(1) C(2) 117.5(4) 1_555 1_555 1_555 yes
Cl(1) C(1) C(6) 119.3(4) 1_555 1_555 1_555 yes
C(2) C(1) C(6) 123.1(5) 1_555 1_555 1_555 yes
O(2) C(2) C(1) 125.4(5) 1_555 1_555 1_555 yes
O(2) C(2) C(3) 115.1(5) 1_555 1_555 1_555 yes
C(1) C(2) C(3) 119.5(5) 1_555 1_555 1_555 yes
O(3) C(3) C(2) 115.7(5) 1_555 1_555 1_555 yes
O(3) C(3) C(4) 126.8(5) 1_555 1_555 1_555 yes
C(2) C(3) C(4) 117.5(5) 1_555 1_555 1_555 yes
Cl(2) C(4) C(3) 119.3(4) 1_555 1_555 1_555 yes
Cl(2) C(4) C(5) 117.2(4) 1_555 1_555 1_555 yes
C(3) C(4) C(5) 123.5(5) 1_555 1_555 1_555 yes
O(4) C(5) C(4) 124.3(6) 1_555 1_555 1_555 yes
O(4) C(5) C(6) 117.3(5) 1_555 1_555 1_555 yes
C(4) C(5) C(6) 118.4(5) 1_555 1_555 1_555 yes
O(5) C(6) C(1) 125.7(5) 1_555 1_555 1_555 yes
O(5) C(6) C(5) 116.6(5) 1_555 1_555 1_555 yes
C(1) C(6) C(5) 117.7(5) 1_555 1_555 1_555 yes
Cl(3) C(7) C(8) 118.8(4) 1_555 1_555 1_555 yes
Cl(3) C(7) C(12) 118.8(4) 1_555 1_555 1_555 yes
C(8) C(7) C(12) 122.4(5) 1_555 1_555 1_555 yes
O(7) C(8) C(7) 124.4(5) 1_555 1_555 1_555 yes
O(7) C(8) C(9) 116.6(5) 1_555 1_555 1_555 yes
C(7) C(8) C(9) 119.0(5) 1_555 1_555 1_555 yes
O(8) C(9) C(8) 115.2(5) 1_555 1_555 1_555 yes
O(8) C(9) C(10) 124.8(5) 1_555 1_555 1_555 yes
C(8) C(9) C(10) 119.9(5) 1_555 1_555 1_555 yes
Cl(4) C(10) C(9) 120.6(4) 1_555 1_555 1_555 yes
Cl(4) C(10) C(11) 117.3(5) 1_555 1_555 1_555 yes
C(9) C(10) C(11) 122.1(5) 1_555 1_555 1_555 yes
O(9) C(11) C(10) 124.7(6) 1_555 1_555 1_555 yes
O(9) C(11) C(12) 117.6(5) 1_555 1_555 1_555 yes
C(10) C(11) C(12) 117.7(5) 1_555 1_555 1_555 yes
O(10) C(12) C(7) 125.0(5) 1_555 1_555 1_555 yes
O(10) C(12) C(11) 116.5(5) 1_555 1_555 1_555 yes
C(7) C(12) C(11) 118.5(5) 1_555 1_555 1_555 yes
N(1) C(13) C(14) 119.5(6) 1_555 1_555 1_555 yes
N(1) C(13) H(5) 22.3(3) 1_555 1_555 1_555 no
N(1) C(13) H(6) 119.0(5) 1_555 1_555 1_555 no
C(14) C(13) H(5) 141.8(5) 1_555 1_555 1_555 no
C(14) C(13) H(6) 120.9(6) 1_555 1_555 1_555 no
H(5) C(13) H(6) 97.0(4) 1_555 1_555 1_555 no
O(11) C(14) C(13) 122.1(6) 1_555 1_555 1_555 yes
O(11) C(14) C(15) 119.8(6) 1_555 1_555 1_555 yes
O(11) C(14) H(7) 26.7(2) 1_555 1_555 1_555 no
O(11) C(14) H(8) 92.2(4) 1_555 1_555 1_555 no
C(13) C(14) C(15) 118.1(6) 1_555 1_555 1_555 yes
C(13) C(14) H(7) 99.9(4) 1_555 1_555 1_555 no
C(13) C(14) H(8) 145.2(5) 1_555 1_555 1_555 no
C(15) C(14) H(7) 138.7(5) 1_555 1_555 1_555 no
C(15) C(14) H(8) 28.0(3) 1_555 1_555 1_555 no
H(7) C(14) H(8) 111.3(3) 1_555 1_555 1_555 no
C(14) C(15) C(16) 119.8(6) 1_555 1_555 1_555 yes
C(14) C(15) H(8) 113.2(6) 1_555 1_555 1_555 no
C(14) C(15) H(9) 153.0(5) 1_555 1_555 1_555 no
C(16) C(15) H(8) 125.8(6) 1_555 1_555 1_555 no
C(16) C(15) H(9) 34.2(3) 1_555 1_555 1_555 no
H(8) C(15) H(9) 93.8(4) 1_555 1_555 1_555 no
C(15) C(16) C(17) 120.4(6) 1_555 1_555 1_555 yes
C(15) C(16) H(9) 104.7(6) 1_555 1_555 1_555 no
C(15) C(16) H(10) 142.8(5) 1_555 1_555 1_555 no
C(17) C(16) H(9) 133.6(7) 1_555 1_555 1_555 no
C(17) C(16) H(10) 22.7(3) 1_555 1_555 1_555 no
H(9) C(16) H(10) 112.2(5) 1_555 1_555 1_555 no
N(1) C(17) C(16) 117.8(6) 1_555 1_555 1_555 yes
N(1) C(17) H(5) 20.1(3) 1_555 1_555 1_555 no
N(1) C(17) H(10) 115.1(7) 1_555 1_555 1_555 no
C(16) C(17) H(5) 137.8(6) 1_555 1_555 1_555 no
C(16) C(17) H(10) 126.6(7) 1_555 1_555 1_555 no
H(5) C(17) H(10) 95.2(5) 1_555 1_555 1_555 no
N(2) C(18) C(19) 119.7(5) 1_555 1_555 1_555 yes
N(2) C(18) H(11) 32.6(3) 1_555 1_555 1_555 no
N(2) C(18) H(12) 137.7(6) 1_555 1_555 1_555 no
C(19) C(18) H(11) 151.9(5) 1_555 1_555 1_555 no
C(19) C(18) H(12) 102.2(5) 1_555 1_555 1_555 no
H(11) C(18) H(12) 105.2(4) 1_555 1_555 1_555 no
O(12) C(19) C(18) 123.5(6) 1_555 1_555 1_555 yes
O(12) C(19) C(20) 118.5(5) 1_555 1_555 1_555 yes
O(12) C(19) H(12) 91.0(4) 1_555 1_555 1_555 no
O(12) C(19) H(13) 23.9(2) 1_555 1_555 1_555 no
O(12) C(19) H(14) 87.3(4) 1_555 1_555 1_555 no
C(18) C(19) C(20) 117.9(6) 1_555 1_555 1_555 yes
C(18) C(19) H(12) 32.9(3) 1_555 1_555 1_555 no
C(18) C(19) H(13) 99.7(4) 1_555 1_555 1_555 no
C(18) C(19) H(14) 147.8(5) 1_555 1_555 1_555 no
C(20) C(19) H(12) 150.2(5) 1_555 1_555 1_555 no
C(20) C(19) H(13) 142.4(5) 1_555 1_555 1_555 no
C(20) C(19) H(14) 32.5(3) 1_555 1_555 1_555 no
H(12) C(19) H(13) 67.1(2) 1_555 1_555 1_555 no
H(12) C(19) H(14) 174.8(4) 1_555 1_555 1_555 no
H(13) C(19) H(14) 111.1(3) 1_555 1_555 1_555 no
C(19) C(20) C(21) 120.5(5) 1_555 1_555 1_555 yes
C(19) C(20) H(14) 96.5(6) 1_555 1_555 1_555 no
C(19) C(20) H(15) 150.5(5) 1_555 1_555 1_555 no
C(21) C(20) H(14) 137.8(6) 1_555 1_555 1_555 no
C(21) C(20) H(15) 31.5(3) 1_555 1_555 1_555 no
H(14) C(20) H(15) 107.4(4) 1_555 1_555 1_555 no
C(20) C(21) C(22) 119.3(6) 1_555 1_555 1_555 yes
C(20) C(21) H(15) 105.4(6) 1_555 1_555 1_555 no
C(20) C(21) H(16) 143.5(5) 1_555 1_555 1_555 no
C(22) C(21) H(15) 133.7(7) 1_555 1_555 1_555 no
C(22) C(21) H(16) 25.0(3) 1_555 1_555 1_555 no
H(15) C(21) H(16) 108.8(4) 1_555 1_555 1_555 no
N(2) C(22) C(21) 118.9(6) 1_555 1_555 1_555 yes
N(2) C(22) H(16) 120.6(6) 1_555 1_555 1_555 no
C(21) C(22) H(16) 119.5(7) 1_555 1_555 1_555 no

loop_
_geom_bond_atom_site_label_1
_geom_bond_atom_site_label_2
_geom_bond_distance
_geom_bond_site_symmetry_1
_geom_bond_site_symmetry_2
_geom_bond_publ_flag
Co(1) O(1) 2.077(4) 1_555 1_555 yes
Co(1) O(1) 2.077(4) 1_555 2_766 yes
Co(1) O(2) 2.069(4) 1_555 1_555 yes
Co(1) O(2) 2.069(4) 1_555 2_766 yes
Co(1) O(3) 2.125(4) 1_555 1_555 yes
Co(1) O(3) 2.125(4) 1_555 2_766 yes
Co(2) O(6) 2.076(4) 1_555 1_555 yes
Co(2) O(6) 2.076(4) 1_555 2_777 yes
Co(2) O(7) 2.065(4) 1_555 1_555 yes
Co(2) O(7) 2.065(4) 1_555 2_777 yes
Co(2) O(8) 2.114(4) 1_555 1_555 yes
Co(2) O(8) 2.114(4) 1_555 2_777 yes
Cl(1) C(1) 1.734(5) 1_555 1_555 yes
Cl(2) C(4) 1.740(6) 1_555 1_555 yes
Cl(3) C(7) 1.725(6) 1_555 1_555 yes
Cl(4) C(10) 1.725(6) 1_555 1_555 yes
O(1) H(1) 0.990 1_555 1_555 no
O(1) H(2) 0.963 1_555 1_555 no
O(2) C(2) 1.265(6) 1_555 1_555 yes
O(3) C(3) 1.278(6) 1_555 1_555 yes
O(3) H(7) 1.797 1_555 2_766 no
O(4) C(5) 1.235(6) 1_555 1_555 yes
O(4) H(4) 1.687 1_555 2_776 no
O(5) C(6) 1.250(6) 1_555 1_555 yes
O(5) H(3) 1.831 1_555 1_555 no
O(5) H(13) 1.864 1_555 2_666 no
O(6) H(3) 0.941 1_555 1_555 no
O(6) H(4) 1.048 1_555 1_555 no
O(7) C(8) 1.262(6) 1_555 1_555 yes
O(8) C(9) 1.281(6) 1_555 1_555 yes
O(8) H(11) 1.764 1_555 1_665 no
O(9) C(11) 1.232(6) 1_555 1_555 yes
O(9) H(1) 1.766 1_555 2_766 no
O(10) C(12) 1.249(6) 1_555 1_555 yes
O(10) H(2) 1.893 1_555 1_556 no
O(11) C(14) 1.328(7) 1_555 1_555 yes
O(11) H(7) 1.077 1_555 1_555 no
O(12) C(19) 1.331(7) 1_555 1_555 yes
O(12) H(13) 0.856 1_555 1_555 no
N(1) C(13) 1.319(8) 1_555 1_555 yes
N(1) C(17) 1.345(9) 1_555 1_555 yes
N(1) H(5) 0.733 1_555 1_555 no
N(1) H(6) 2.086 1_555 1_555 no
N(1) H(10) 2.013 1_555 1_555 no
N(2) C(18) 1.324(8) 1_555 1_555 yes
N(2) C(22) 1.335(8) 1_555 1_555 yes
N(2) H(11) 1.194 1_555 1_555 no
N(2) H(16) 2.039 1_555 1_555 no
C(1) C(2) 1.386(8) 1_555 1_555 yes
C(1) C(6) 1.385(7) 1_555 1_555 yes
C(2) C(3) 1.534(7) 1_555 1_555 yes
C(3) C(4) 1.380(7) 1_555 1_555 yes
C(4) C(5) 1.403(8) 1_555 1_555 yes
C(5) C(6) 1.547(8) 1_555 1_555 yes
C(7) C(8) 1.393(7) 1_555 1_555 yes
C(7) C(12) 1.399(8) 1_555 1_555 yes
C(8) C(9) 1.521(7) 1_555 1_555 yes
C(9) C(10) 1.371(8) 1_555 1_555 yes
C(10) C(11) 1.429(8) 1_555 1_555 yes
C(11) C(12) 1.545(8) 1_555 1_555 yes
C(13) C(14) 1.380(8) 1_555 1_555 yes
C(13) H(5) 1.757 1_555 1_555 no
C(13) H(6) 1.098 1_555 1_555 no
C(14) C(15) 1.391(8) 1_555 1_555 yes
C(14) H(7) 2.084 1_555 1_555 no
C(14) H(8) 2.040 1_555 1_555 no
C(15) C(16) 1.375(9) 1_555 1_555 yes
C(15) H(8) 1.041 1_555 1_555 no
C(15) H(9) 2.027 1_555 1_555 no
C(16) C(17) 1.363(9) 1_555 1_555 yes
C(16) H(9) 1.179 1_555 1_555 no
C(16) H(10) 2.145 1_555 1_555 no
C(17) H(5) 1.832 1_555 1_555 no
C(17) H(10) 1.032 1_555 1_555 no
C(18) C(19) 1.387(8) 1_555 1_555 yes
C(18) H(11) 2.074 1_555 1_555 no
C(18) H(12) 1.064 1_555 1_555 no
C(19) C(20) 1.391(8) 1_555 1_555 yes
C(19) H(12) 1.917 1_555 1_555 no
C(19) H(13) 1.881 1_555 1_555 no
C(19) H(14) 1.779 1_555 1_555 no
C(20) C(21) 1.366(8) 1_555 1_555 yes
C(20) H(14) 0.962 1_555 1_555 no
C(20) H(15) 1.927 1_555 1_555 no
C(21) C(22) 1.380(9) 1_555 1_555 yes
C(21) H(15) 1.043 1_555 1_555 no
C(21) H(16) 2.068 1_555 1_555 no
C(22) H(16) 1.004 1_555 1_555 no

loop_
_geom_contact_atom_site_label_1
_geom_contact_atom_site_label_2
_geom_contact_distance
_geom_contact_site_symmetry_1
_geom_contact_site_symmetry_2
_geom_contact_publ_flag
Cl(1) O(12) 3.128(4) 1_555 2_666 ?
O(1) O(10) 2.786(6) 1_555 1_554 ?
O(1) O(9) 3.112(6) 1_555 1_554 ?
O(4) O(6) 2.704(6) 1_555 2_776 ?
O(5) O(12) 2.675(6) 1_555 2_666 ?
O(8) N(2) 2.920(6) 1_555 1_665 ?
O(10) N(1) 2.866(7) 1_555 1_556 ?
